data_4117610
loop_
_publ_author_name
'Tayseer Mahdi'
'Zachariah M. Heiden'
'Stefan Grimme'
'Douglas W. Stephan'

_publ_section_title
;
 Metal-Free Aromatic Hydrogenation: Aniline to Cyclohexyl-amine
 Derivatives
;
_journal_name_full 'Journal of the American Chemical Society'
_journal_page_first 4088
_journal_page_last 4091
_journal_paper_doi 10.1021/ja300228a
_journal_volume 134
_journal_year 2012
_chemical_formula_sum 'C27 H21 B F15 N'
_chemical_formula_weight 655.26
_chemical_name_systematic
; 
 ? 
;
_space_group_IT_number 14
_symmetry_cell_setting monoclinic
_symmetry_space_group_name_Hall '-P 2ybc'
_symmetry_space_group_name_H-M 'P 1 21/c 1'
_atom_sites_solution_hydrogens geom
_atom_sites_solution_primary direct
_atom_sites_solution_secondary difmap
_audit_creation_method SHELXL-97
_cell_angle_alpha 90.00
_cell_angle_beta 98.826(4)
_cell_angle_gamma 90.00
_cell_formula_units_Z 4
_cell_length_a 9.7241(8)
_cell_length_b 14.7348(12)
_cell_length_c 18.8022(15)
_cell_measurement_reflns_used 4155
_cell_measurement_temperature 150(2)
_cell_measurement_theta_max 24.48
_cell_measurement_theta_min 2.53
_cell_volume 2662.1(4)
_computing_cell_refinement 'Bruker SMART'
_computing_data_collection 'Bruker SMART'
_computing_data_reduction 'Bruker SAINT'
_computing_molecular_graphics 'Bruker SHELXTL'
_computing_publication_material 'Bruker SHELXTL'
_computing_structure_refinement 'SHELXL-97 (Sheldrick, 1997)'
_computing_structure_solution 'SHELXS-97 (Sheldrick, 1990)'
_diffrn_ambient_temperature 150(2)
_diffrn_measured_fraction_theta_full 1.000
_diffrn_measured_fraction_theta_max 1.000
_diffrn_measurement_device_type 'CCD area detector'
_diffrn_measurement_method 'phi and omega scans'
_diffrn_radiation_monochromator graphite
_diffrn_radiation_source 'fine-focus sealed tube'
_diffrn_radiation_type MoK\a
_diffrn_radiation_wavelength 0.71073
_diffrn_reflns_av_R_equivalents 0.0336
_diffrn_reflns_av_sigmaI/netI 0.0324
_diffrn_reflns_limit_h_max 11
_diffrn_reflns_limit_h_min -11
_diffrn_reflns_limit_k_max 17
_diffrn_reflns_limit_k_min -17
_diffrn_reflns_limit_l_max 22
_diffrn_reflns_limit_l_min -22
_diffrn_reflns_number 18591
_diffrn_reflns_theta_full 25.00
_diffrn_reflns_theta_max 25.00
_diffrn_reflns_theta_min 1.76
_exptl_absorpt_coefficient_mu 0.169
_exptl_absorpt_correction_T_max 0.7456
_exptl_absorpt_correction_T_min 0.6778
_exptl_absorpt_correction_type multi-scan
_exptl_absorpt_process_details SADABS
_exptl_crystal_colour colourless
_exptl_crystal_density_diffrn 1.635
_exptl_crystal_description block
_exptl_crystal_F_000 1320
_exptl_crystal_size_max 0.28
_exptl_crystal_size_mid 0.22
_exptl_crystal_size_min 0.20
_refine_diff_density_max 0.238
_refine_diff_density_min -0.281
_refine_diff_density_rms 0.040
_refine_ls_extinction_method none
_refine_ls_goodness_of_fit_ref 1.007
_refine_ls_hydrogen_treatment mixed
_refine_ls_matrix_type full
_refine_ls_number_parameters 401
_refine_ls_number_reflns 4685
_refine_ls_number_restraints 0
_refine_ls_restrained_S_all 1.007
_refine_ls_R_factor_all 0.0591
_refine_ls_R_factor_gt 0.0361
_refine_ls_shift/su_max 0.000
_refine_ls_shift/su_mean 0.000
_refine_ls_structure_factor_coef Fsqd
_refine_ls_weighting_details 'calc w=1/[\s^2^(Fo^2^)+(0.0373P)^2^+1.1587P] where P=(Fo^2^+2Fc^2^)/3'
_refine_ls_weighting_scheme calc
_refine_ls_wR_factor_gt 0.0792
_refine_ls_wR_factor_ref 0.0898
_reflns_number_gt 3397
_reflns_number_total 4685
_reflns_threshold_expression >2sigma(I)
_cod_data_source_file ja300228a_si_002_1.cif
_cod_data_source_block tm016_0m
_cod_database_code 4117610

loop_
_symmetry_equiv_pos_as_xyz
'x, y, z'
'-x, y+1/2, -z+1/2'
'-x, -y, -z'
'x, -y-1/2, z-1/2'

loop_
_atom_site_label
_atom_site_type_symbol
_atom_site_fract_x
_atom_site_fract_y
_atom_site_fract_z
_atom_site_U_iso_or_equiv
_atom_site_adp_type
_atom_site_occupancy
_atom_site_symmetry_multiplicity
_atom_site_calc_flag
_atom_site_refinement_flags
F1 F 0.79846(12) 0.27640(8) 0.23797(6) 0.0382(3) Uani 1 1 d .
F2 F 1.04340(13) 0.22166(11) 0.30688(8) 0.0556(4) Uani 1 1 d .
F3 F 1.06137(12) 0.07398(10) 0.39563(7) 0.0471(4) Uani 1 1 d .
F4 F 0.82622(14) -0.01554(9) 0.41422(7) 0.0477(4) Uani 1 1 d .
F5 F 0.58021(13) 0.03732(9) 0.34552(7) 0.0489(4) Uani 1 1 d .
F6 F 0.53352(13) 0.08825(9) 0.10693(6) 0.0410(3) Uani 1 1 d .
F7 F 0.36006(15) -0.04395(9) 0.05445(7) 0.0514(4) Uani 1 1 d .
F8 F 0.15906(14) -0.10352(9) 0.12854(7) 0.0503(4) Uani 1 1 d .
F9 F 0.13089(13) -0.02410(9) 0.25585(7) 0.0456(3) Uani 1 1 d .
F10 F 0.30281(13) 0.10724(8) 0.31029(6) 0.0377(3) Uani 1 1 d .
F11 F 0.57063(13) 0.25141(9) 0.39795(6) 0.0431(3) Uani 1 1 d .
F12 F 0.40065(15) 0.35833(11) 0.45644(8) 0.0632(5) Uani 1 1 d .
F13 F 0.17827(16) 0.43801(10) 0.37380(10) 0.0691(5) Uani 1 1 d .
F14 F 0.12764(15) 0.40176(11) 0.22976(9) 0.0705(5) Uani 1 1 d .
F15 F 0.29248(13) 0.29003(10) 0.17079(7) 0.0521(4) Uani 1 1 d .
N1 N 0.65887(18) 0.26308(11) 0.05821(9) 0.0306(4) Uani 1 1 d .
H1C H 0.6237 0.2435 0.0983 0.037 Uiso 1 1 calc R
H1D H 0.6223 0.2261 0.0206 0.037 Uiso 1 1 calc R
C1 C 0.67593(19) 0.15783(13) 0.28580(9) 0.0221(4) Uani 1 1 d .
C2 C 0.7999(2) 0.20170(13) 0.28021(10) 0.0258(5) Uani 1 1 d .
C3 C 0.9285(2) 0.17499(15) 0.31541(11) 0.0308(5) Uani 1 1 d .
C4 C 0.9381(2) 0.10079(15) 0.35975(11) 0.0308(5) Uani 1 1 d .
C5 C 0.8188(2) 0.05548(14) 0.36858(10) 0.0296(5) Uani 1 1 d .
C6 C 0.6930(2) 0.08415(14) 0.33207(10) 0.0277(5) Uani 1 1 d .
C7 C 0.42692(19) 0.10568(13) 0.21138(10) 0.0240(4) Uani 1 1 d .
C8 C 0.4350(2) 0.06219(14) 0.14697(10) 0.0290(5) Uani 1 1 d .
C9 C 0.3486(2) -0.00699(15) 0.11889(11) 0.0332(5) Uani 1 1 d .
C10 C 0.2471(2) -0.03739(14) 0.15593(12) 0.0338(5) Uani 1 1 d .
C11 C 0.2335(2) 0.00247(14) 0.22036(11) 0.0309(5) Uani 1 1 d .
C12 C 0.3225(2) 0.07167(13) 0.24630(10) 0.0270(5) Uani 1 1 d .
C13 C 0.4418(2) 0.26546(13) 0.28036(10) 0.0248(4) Uani 1 1 d .
C14 C 0.4616(2) 0.28802(14) 0.35228(11) 0.0298(5) Uani 1 1 d .
C15 C 0.3765(2) 0.34425(16) 0.38449(13) 0.0399(6) Uani 1 1 d .
C16 C 0.2644(2) 0.38365(15) 0.34368(15) 0.0443(6) Uani 1 1 d .
C17 C 0.2393(2) 0.36607(15) 0.27120(15) 0.0433(6) Uani 1 1 d .
C18 C 0.3268(2) 0.30814(15) 0.24196(12) 0.0336(5) Uani 1 1 d .
C19 C 0.8146(2) 0.24845(14) 0.07185(10) 0.0285(5) Uani 1 1 d .
H1A H 0.8550 0.2866 0.1139 0.034 Uiso 1 1 calc R
C20 C 0.8806(2) 0.27656(16) 0.00731(11) 0.0366(5) Uani 1 1 d .
H5A H 0.8660 0.3423 -0.0016 0.044 Uiso 1 1 calc R
H5B H 0.8360 0.2433 -0.0359 0.044 Uiso 1 1 calc R
C21 C 1.0364(2) 0.25584(19) 0.02100(15) 0.0527(7) Uani 1 1 d .
H4A H 1.0758 0.2676 -0.0236 0.063 Uiso 1 1 calc R
H4B H 1.0825 0.2975 0.0586 0.063 Uiso 1 1 calc R
C22 C 1.0680(3) 0.16044(19) 0.04424(15) 0.0564(7) Uani 1 1 d .
H3A H 1.1698 0.1539 0.0584 0.068 Uiso 1 1 calc R
H3B H 1.0390 0.1195 0.0029 0.068 Uiso 1 1 calc R
C23 C 0.9975(2) 0.13149(18) 0.10554(14) 0.0504(7) Uani 1 1 d .
H2A H 1.0390 0.1644 0.1495 0.060 Uiso 1 1 calc R
H2B H 1.0136 0.0658 0.1143 0.060 Uiso 1 1 calc R
C24 C 0.8418(2) 0.14951(14) 0.09143(11) 0.0330(5) Uani 1 1 d .
H10A H 0.7975 0.1104 0.0516 0.040 Uiso 1 1 calc R
H10B H 0.8005 0.1346 0.1349 0.040 Uiso 1 1 calc R
C25 C 0.6048(3) 0.35850(15) 0.04100(12) 0.0412(6) Uani 1 1 d .
H8A H 0.6353 0.3786 -0.0049 0.049 Uiso 1 1 calc R
C26 C 0.6646(3) 0.42271(17) 0.10017(14) 0.0564(7) Uani 1 1 d .
H7A H 0.7663 0.4224 0.1049 0.085 Uiso 1 1 calc R
H7B H 0.6364 0.4033 0.1457 0.085 Uiso 1 1 calc R
H7C H 0.6298 0.4842 0.0884 0.085 Uiso 1 1 calc R
C27 C 0.4478(3) 0.35561(19) 0.03016(14) 0.0555(7) Uani 1 1 d .
H9A H 0.4142 0.3135 -0.0090 0.083 Uiso 1 1 calc R
H9B H 0.4108 0.4164 0.0179 0.083 Uiso 1 1 calc R
H9C H 0.4166 0.3350 0.0746 0.083 Uiso 1 1 calc R
B B 0.5284(2) 0.19168(16) 0.23963(12) 0.0245(5) Uani 1 1 d .
H1B H 0.5544(18) 0.2265(12) 0.1887(9) 0.018(5) Uiso 1 1 d .

loop_
_atom_site_aniso_label
_atom_site_aniso_U_11
_atom_site_aniso_U_22
_atom_site_aniso_U_33
_atom_site_aniso_U_23
_atom_site_aniso_U_13
_atom_site_aniso_U_12
F1 0.0394(7) 0.0369(7) 0.0370(7) 0.0113(6) 0.0014(6) -0.0130(6)
F2 0.0278(7) 0.0764(11) 0.0617(9) 0.0148(8) 0.0038(6) -0.0167(7)
F3 0.0287(7) 0.0639(10) 0.0467(8) 0.0027(7) -0.0010(6) 0.0161(6)
F4 0.0534(8) 0.0387(8) 0.0473(8) 0.0187(6) -0.0044(7) 0.0029(6)
F5 0.0357(7) 0.0570(9) 0.0512(8) 0.0290(7) -0.0022(6) -0.0180(6)
F6 0.0480(8) 0.0465(8) 0.0323(7) -0.0041(6) 0.0184(6) -0.0014(6)
F7 0.0730(10) 0.0459(8) 0.0330(7) -0.0169(6) 0.0010(7) 0.0025(7)
F8 0.0506(8) 0.0355(8) 0.0585(9) -0.0132(6) -0.0120(7) -0.0108(6)
F9 0.0330(7) 0.0419(8) 0.0646(9) -0.0065(7) 0.0164(6) -0.0137(6)
F10 0.0449(7) 0.0356(7) 0.0376(7) -0.0095(6) 0.0221(6) -0.0127(6)
F11 0.0364(7) 0.0637(9) 0.0274(6) -0.0131(6) -0.0010(6) 0.0090(6)
F12 0.0596(10) 0.0745(11) 0.0591(9) -0.0412(8) 0.0205(8) -0.0070(8)
F13 0.0596(10) 0.0375(9) 0.1206(14) -0.0131(9) 0.0472(10) 0.0105(7)
F14 0.0445(9) 0.0743(11) 0.0971(12) 0.0461(10) 0.0246(8) 0.0317(8)
F15 0.0386(8) 0.0802(11) 0.0359(8) 0.0213(7) 0.0010(6) 0.0136(7)
N1 0.0393(11) 0.0294(10) 0.0248(9) 0.0070(7) 0.0106(8) 0.0054(8)
C1 0.0241(11) 0.0242(11) 0.0187(9) -0.0035(8) 0.0057(8) -0.0008(8)
C2 0.0316(12) 0.0256(11) 0.0210(10) 0.0003(8) 0.0065(9) -0.0030(9)
C3 0.0209(11) 0.0418(13) 0.0304(11) -0.0033(10) 0.0061(9) -0.0062(9)
C4 0.0250(11) 0.0398(13) 0.0267(11) -0.0054(10) 0.0008(9) 0.0096(10)
C5 0.0380(13) 0.0252(11) 0.0251(11) 0.0025(9) 0.0036(9) 0.0043(9)
C6 0.0260(11) 0.0290(12) 0.0279(11) 0.0004(9) 0.0038(9) -0.0040(9)
C7 0.0213(10) 0.0264(11) 0.0235(10) 0.0007(8) 0.0007(8) 0.0026(8)
C8 0.0282(11) 0.0321(12) 0.0267(11) 0.0008(9) 0.0040(9) 0.0034(9)
C9 0.0412(13) 0.0309(12) 0.0250(11) -0.0087(9) -0.0031(9) 0.0080(10)
C10 0.0296(12) 0.0240(11) 0.0427(13) -0.0080(10) -0.0103(10) -0.0005(9)
C11 0.0214(11) 0.0290(12) 0.0422(12) -0.0006(10) 0.0041(9) -0.0023(9)
C12 0.0276(11) 0.0262(11) 0.0278(11) -0.0051(9) 0.0060(9) -0.0004(9)
C13 0.0252(11) 0.0203(10) 0.0294(11) 0.0042(8) 0.0057(9) -0.0047(8)
C14 0.0264(11) 0.0274(12) 0.0356(12) -0.0049(9) 0.0051(9) -0.0035(9)
C15 0.0371(14) 0.0354(13) 0.0499(14) -0.0166(11) 0.0153(11) -0.0080(11)
C16 0.0394(14) 0.0219(12) 0.0780(19) -0.0053(12) 0.0291(13) 0.0001(10)
C17 0.0275(13) 0.0342(13) 0.0712(18) 0.0243(13) 0.0171(12) 0.0098(10)
C18 0.0307(12) 0.0347(13) 0.0362(13) 0.0134(10) 0.0076(10) -0.0002(10)
C19 0.0334(12) 0.0296(12) 0.0212(10) 0.0015(8) -0.0004(9) 0.0006(9)
C20 0.0345(13) 0.0447(14) 0.0305(12) 0.0091(10) 0.0051(10) 0.0052(10)
C21 0.0330(14) 0.0696(19) 0.0553(16) 0.0216(14) 0.0063(12) 0.0024(13)
C22 0.0323(14) 0.0686(19) 0.0671(18) 0.0124(15) 0.0044(13) 0.0130(13)
C23 0.0404(14) 0.0409(15) 0.0653(17) 0.0189(13) -0.0069(13) 0.0028(11)
C24 0.0340(12) 0.0285(12) 0.0342(11) 0.0035(9) -0.0025(10) 0.0002(9)
C25 0.0547(16) 0.0339(14) 0.0388(13) 0.0152(10) 0.0199(11) 0.0175(11)
C26 0.087(2) 0.0323(15) 0.0539(16) 0.0020(12) 0.0228(15) 0.0154(13)
C27 0.0543(17) 0.0600(18) 0.0568(16) 0.0199(14) 0.0228(13) 0.0267(14)
B 0.0244(12) 0.0296(13) 0.0196(11) 0.0028(9) 0.0044(9) -0.0016(10)

loop_
_atom_type_symbol
_atom_type_description
_atom_type_scat_dispersion_real
_atom_type_scat_dispersion_imag
_atom_type_scat_source
C C 0.0033 0.0016 'International Tables Vol C Tables 4.2.6.8 and 6.1.1.4'
H H 0.0000 0.0000 'International Tables Vol C Tables 4.2.6.8 and 6.1.1.4'
B B 0.0013 0.0007 'International Tables Vol C Tables 4.2.6.8 and 6.1.1.4'
N N 0.0061 0.0033 'International Tables Vol C Tables 4.2.6.8 and 6.1.1.4'
F F 0.0171 0.0103 'International Tables Vol C Tables 4.2.6.8 and 6.1.1.4'

loop_
_geom_angle_atom_site_label_1
_geom_angle_atom_site_label_2
_geom_angle_atom_site_label_3
_geom_angle
C19 N1 C25 118.23(17)
C6 C1 C2 113.06(17)
C6 C1 B 125.64(17)
C2 C1 B 121.29(17)
F1 C2 C3 116.08(17)
F1 C2 C1 119.49(17)
C3 C2 C1 124.43(18)
F2 C3 C4 120.07(18)
F2 C3 C2 120.43(19)
C4 C3 C2 119.50(18)
F3 C4 C3 120.92(19)
F3 C4 C5 120.22(19)
C3 C4 C5 118.84(18)
F4 C5 C4 119.43(18)
F4 C5 C6 120.88(19)
C4 C5 C6 119.67(19)
F5 C6 C5 115.79(17)
F5 C6 C1 119.69(17)
C5 C6 C1 124.48(18)
C8 C7 C12 113.08(18)
C8 C7 B 121.88(17)
C12 C7 B 124.99(17)
F6 C8 C9 115.96(17)
F6 C8 C7 119.54(18)
C9 C8 C7 124.50(19)
F7 C9 C10 119.41(19)
F7 C9 C8 121.0(2)
C10 C9 C8 119.60(18)
F8 C10 C9 120.56(19)
F8 C10 C11 120.4(2)
C9 C10 C11 119.01(19)
F9 C11 C10 119.67(18)
F9 C11 C12 121.01(18)
C10 C11 C12 119.27(19)
F10 C12 C11 115.74(17)
F10 C12 C7 119.72(17)
C11 C12 C7 124.54(18)
C14 C13 C18 112.46(18)
C14 C13 B 128.01(18)
C18 C13 B 119.35(18)
F11 C14 C15 114.95(19)
F11 C14 C13 119.93(17)
C15 C14 C13 125.1(2)
F12 C15 C16 119.9(2)
F12 C15 C14 120.6(2)
C16 C15 C14 119.5(2)
F13 C16 C15 120.8(2)
F13 C16 C17 120.2(2)
C15 C16 C17 118.9(2)
F14 C17 C16 120.5(2)
F14 C17 C18 120.3(2)
C16 C17 C18 119.1(2)
F15 C18 C17 116.3(2)
F15 C18 C13 118.82(19)
C17 C18 C13 124.9(2)
N1 C19 C20 111.18(16)
N1 C19 C24 108.13(16)
C20 C19 C24 112.19(18)
C19 C20 C21 109.95(18)
C22 C21 C20 113.1(2)
C21 C22 C23 113.5(2)
C22 C23 C24 112.26(19)
C19 C24 C23 110.02(18)
C26 C25 C27 112.6(2)
C26 C25 N1 110.02(18)
C27 C25 N1 108.21(19)
C13 B C1 115.25(16)
C13 B C7 109.68(16)
C1 B C7 111.75(16)

loop_
_geom_bond_atom_site_label_1
_geom_bond_atom_site_label_2
_geom_bond_distance
F1 C2 1.356(2)
F2 C3 1.343(2)
F3 C4 1.341(2)
F4 C5 1.348(2)
F5 C6 1.352(2)
F6 C8 1.361(2)
F7 C9 1.348(2)
F8 C10 1.346(2)
F9 C11 1.341(2)
F10 C12 1.353(2)
F11 C14 1.368(2)
F12 C15 1.353(3)
F13 C16 1.345(2)
F14 C17 1.343(3)
F15 C18 1.355(3)
N1 C19 1.512(3)
N1 C25 1.518(3)
C1 C6 1.385(3)
C1 C2 1.386(3)
C1 B 1.636(3)
C2 C3 1.379(3)
C3 C4 1.369(3)
C4 C5 1.371(3)
C5 C6 1.374(3)
C7 C8 1.383(3)
C7 C12 1.385(3)
C7 B 1.644(3)
C8 C9 1.374(3)
C9 C10 1.367(3)
C10 C11 1.371(3)
C11 C12 1.378(3)
C13 C14 1.377(3)
C13 C18 1.386(3)
C13 B 1.636(3)
C14 C15 1.375(3)
C15 C16 1.363(3)
C16 C17 1.372(4)
C17 C18 1.378(3)
C19 C20 1.515(3)
C19 C24 1.517(3)
C20 C21 1.529(3)
C21 C22 1.490(4)
C22 C23 1.491(4)
C23 C24 1.519(3)
C25 C26 1.507(4)
C25 C27 1.510(3)
